data_1571373
loop_
_publ_author_name
'Mondal, Saikat'
'Reddy, C. Malla'
'Saha, Subhankar'

_publ_section_title
;
 Crystal property engineering using molecular-supramolecular equivalence:
 mechanical property alteration in hydrogen bonded systems.
;
_journal_issue 10
_journal_name_full 'Chemical science'
_journal_page_first 3578
_journal_page_last 3587
_journal_paper_doi 10.1039/d3sc06462j
_journal_volume 15
_journal_year 2024
_chemical_formula_moiety 'C15 H13 N O5'
_chemical_formula_sum 'C15 H13 N O5'
_chemical_formula_weight 287.26
_space_group_crystal_system orthorhombic
_space_group_IT_number 19
_space_group_name_Hall 'P 2ac 2ab'
_space_group_name_H-M_alt 'P 21 21 21'
_atom_sites_solution_hydrogens mixed
_audit_creation_date 2023-12-02
_audit_creation_method
;
Olex2 1.3
(compiled 2020.11.12 svn.r5f609507 for OlexSys, GUI svn.r6408)
;
_audit_update_record
;
2023-12-02 deposited with the CCDC.	2024-01-24 downloaded from the CCDC.
;
_cell_angle_alpha 90
_cell_angle_beta 90
_cell_angle_gamma 90
_cell_formula_units_Z 4
_cell_length_a 3.95360(10)
_cell_length_b 11.24500(10)
_cell_length_c 30.6382(5)
_cell_measurement_reflns_used 9082
_cell_measurement_temperature 285(12)
_cell_measurement_theta_max 67.9200
_cell_measurement_theta_min 2.8500
_cell_volume 1362.12(4)
_computing_cell_refinement 'CrysAlisPro 1.171.40.53 (Rigaku OD, 2019)'
_computing_data_collection 'CrysAlisPro 1.171.40.53 (Rigaku OD, 2019)'
_computing_data_reduction 'CrysAlisPro 1.171.40.53 (Rigaku OD, 2019)'
_computing_molecular_graphics 'Olex2 1.3 (Dolomanov et al., 2009)'
_computing_publication_material 'Olex2 1.3 (Dolomanov et al., 2009)'
_computing_structure_refinement 'SHELXL 2018/3 (Sheldrick, 2015)'
_computing_structure_solution 'SHELXT 2014/4 (Sheldrick, 2014)'
_diffrn_ambient_temperature 285(12)
_diffrn_detector_area_resol_mean 10.0000
_diffrn_detector_type HyPix3000
_diffrn_measured_fraction_theta_full 0.999
_diffrn_measured_fraction_theta_max 0.998
_diffrn_measurement_details
;
List of Runs (angles in degrees, time in seconds):

  # Type    Start    End  Width  t~exp~   \w     \q     \k     \f   Frames
#--------------------------------------------------------------------------
  1  \w    -78.00   4.00   0.50    2.00    --  -40.58 104.00-170.00  164
  2  \w     18.00  78.00   0.50    2.00    --   40.58-104.00  88.00  120
  3  \w    -82.00 -12.00   0.50    8.00    --  -82.50 104.00-170.00  140
  4  \w    105.00 167.00   0.50    8.00    --   96.35 104.00-170.00  124
  5  \w     26.00 108.00   0.50    8.00    --   96.35-104.00  88.00  164
  6  \w    -67.00  28.00   0.50    2.00    --  -40.58  77.00 150.00  190
  7  \w    -31.00  30.00   0.50    2.00    --  -40.58  25.00 150.00  122
  8  \w    -43.00  26.00   0.50    2.00    --  -40.58  38.00   0.00  138
  9  \w   -109.00 -14.00   0.50    2.00    --  -40.58 -77.00 -30.00  190
 10  \w    -25.00  43.00   0.50    2.00    --   40.58 -38.00 -30.00  136
 11  \w     18.00  78.00   0.50    2.00    --   40.58-104.00 -90.00  120
 12  \w    -68.00 -14.00   0.50    8.00    --  -82.50  59.00-180.00  108
 13  \w   -153.00 -78.00   0.50    8.00    --  -82.50 -87.00 150.00  150
 14  \w    -57.00 -16.00   0.50    8.00    --  -82.50  50.00  90.00   82
 15  \w   -153.00 -83.00   0.50    8.00    --  -82.50-104.00  88.00  140
 16  \w    -47.00 -15.00   0.50    8.00    --  -82.50  42.00  60.00   64
 17  \w     44.00 127.00   0.50    8.00    --   96.35-145.00 -60.00  166
 18  \w     28.00  68.00   0.50    8.00    --   96.35 -59.00 150.00   80
 19  \w     99.00 160.00   0.50    8.00    --   96.35 117.00 120.00  122
 20  \w     28.00  68.00   0.50    8.00    --   96.35 -59.00   0.00   80
 21  \w     30.00  57.00   0.50    8.00    --   96.35 -50.00 -30.00   54
 22  \w     30.00  57.00   0.50    8.00    --   96.35 -50.00  90.00   54
 23  \w     83.00 164.00   0.50    8.00    --   96.35  33.00-180.00  162
 24  \w     28.00  68.00   0.50    8.00    --   96.35 -59.00  60.00   80
 25  \w     28.00 105.00   0.50    8.00    --   96.35 -77.00 -30.00  154
 26  \w     30.00  57.00   0.50    8.00    --   96.35 -50.00 120.00   54
 27  \w     30.00  57.00   0.50    8.00    --   96.35 -50.00  60.00   54
 28  \w     23.00 106.00   0.50    8.00    --   96.35 -96.00 150.00  166
 29  \w     99.00 160.00   0.50    8.00    --   96.35 117.00 150.00  122
 30  \w     29.00  83.00   0.50    8.00    --   96.35 -68.00  30.00  108
 31  \w     29.00  83.00   0.50    8.00    --   96.35 -68.00  60.00  108
 32  \w     28.00  68.00   0.50    8.00    --   96.35 -59.00 -30.00   80
 33  \w     99.00 160.00   0.50    8.00    --   96.35 117.00  30.00  122
 34  \w    105.00 170.00   0.50    8.00    --   96.35  96.00  90.00  130
 35  \w   -107.00 -25.00   0.50    2.00    --  -40.58 -38.00  30.00  164
 36  \w    -24.00  35.00   0.50    2.00    --  -40.58  12.00-120.00  118
 37  \w   -108.00 -17.00   0.50    2.00    --  -40.58 -64.00   0.00  182
 38  \w   -107.00 -21.00   0.50    2.00    --  -40.58 -50.00-150.00  172
 39  \w   -109.00 -14.00   0.50    2.00    --  -40.58 -77.00 -60.00  190
 40  \w   -109.00 -14.00   0.50    2.00    --  -40.58 -77.00-180.00  190
 41  \w     14.00 109.00   0.50    2.00    --   40.58  77.00  60.00  190
 42  \w     14.00 109.00   0.50    2.00    --   40.58  77.00 120.00  190
 43  \w     14.00 109.00   0.50    2.00    --   40.58  77.00-150.00  190
;
_diffrn_measurement_device 'four-circle diffractometer'
_diffrn_measurement_device_type 'XtaLAB Synergy, Dualflex, HyPix3000'
_diffrn_measurement_method '\w scans'
_diffrn_radiation_type CuK\a
_diffrn_radiation_wavelength 1.54184
_diffrn_reflns_av_R_equivalents 0.0407
_diffrn_reflns_av_unetI/netI 0.0215
_diffrn_reflns_Laue_measured_fraction_full 0.999
_diffrn_reflns_Laue_measured_fraction_max 0.998
_diffrn_reflns_limit_h_max 4
_diffrn_reflns_limit_h_min -4
_diffrn_reflns_limit_k_max 9
_diffrn_reflns_limit_k_min -13
_diffrn_reflns_limit_l_max 36
_diffrn_reflns_limit_l_min -31
_diffrn_reflns_number 13435
_diffrn_reflns_point_group_measured_fraction_full 0.965
_diffrn_reflns_point_group_measured_fraction_max 0.963
_diffrn_reflns_theta_full 67.684
_diffrn_reflns_theta_max 68.020
_diffrn_reflns_theta_min 2.885
_exptl_absorpt_coefficient_mu 0.896
_exptl_absorpt_correction_T_max 1.00000
_exptl_absorpt_correction_T_min 0.33516
_exptl_absorpt_correction_type multi-scan
_exptl_absorpt_process_details
;
CrysAlisPro 1.171.40.53 (Rigaku Oxford Diffraction, 2019)
Empirical absorption correction using spherical harmonics,
 implemented in SCALE3 ABSPACK scaling algorithm.
;
_exptl_crystal_colour 'clear light colourless'
_exptl_crystal_colour_lustre clear
_exptl_crystal_colour_modifier light
_exptl_crystal_colour_primary colourless
_exptl_crystal_density_diffrn 1.401
_exptl_crystal_description needle
_exptl_crystal_F_000 600
_exptl_crystal_size_max 0.7
_exptl_crystal_size_mid 0.15
_exptl_crystal_size_min 0.1
_refine_diff_density_max 0.145
_refine_diff_density_min -0.172
_refine_diff_density_rms 0.034
_refine_ls_abs_structure_details
;
 Flack x determined using 747 quotients [(I+)-(I-)]/[(I+)+(I-)]
 (Parsons, Flack and Wagner, Acta Cryst. B69 (2013) 249-259).
;
_refine_ls_abs_structure_Flack -0.03(15)
_refine_ls_extinction_method none
_refine_ls_goodness_of_fit_ref 1.073
_refine_ls_hydrogen_treatment mixed
_refine_ls_matrix_type full
_refine_ls_number_parameters 288
_refine_ls_number_reflns 2404
_refine_ls_number_restraints 246
_refine_ls_restrained_S_all 1.046
_refine_ls_R_factor_all 0.0445
_refine_ls_R_factor_gt 0.0416
_refine_ls_shift/su_max 0.001
_refine_ls_shift/su_mean 0.000
_refine_ls_structure_factor_coef Fsqd
_refine_ls_weighting_details 'w=1/[\s^2^(Fo^2^)+(0.0804P)^2^+0.0742P] where P=(Fo^2^+2Fc^2^)/3'
_refine_ls_weighting_scheme calc
_refine_ls_wR_factor_gt 0.1199
_refine_ls_wR_factor_ref 0.1231
_reflns_Friedel_coverage 0.581
_reflns_Friedel_fraction_full 0.911
_reflns_Friedel_fraction_max 0.908
_reflns_number_gt 2200
_reflns_number_total 2404
_reflns_threshold_expression 'I > 2\s(I)'
_cod_data_source_file d3sc06462j7.cif
_cod_data_source_block test1_CCDC1
_cod_database_code 1571373
_shelx_shelxl_version_number 2018/3
_shelx_space_group_comment
;
The symmetry employed for this shelxl refinement is uniquely defined
by the following loop, which should always be used as a source of
symmetry information in preference to the above space-group names.
They are only intended as comments.
;
_shelx_estimated_absorpt_t_max 0.916
_shelx_estimated_absorpt_t_min 0.573
_olex2_refinement_description
;
1. Fixed Uiso
 At 1.2 times of:
  All C(H) groups, All C(H,H,H,H) groups
 At 1.5 times of:
  All C(H,H,H) groups, All O(H) groups
2. Restrained distances
 C00A-C00G \\sim C2-C4
 with sigma of 0.02
 C00A-C00H \\sim C2-C5
 with sigma of 0.02
 C00C-C00I \\sim C7-C6
 with sigma of 0.02
 C00G-H00G \\sim C4-H4
 with sigma of 0.02
 C00G-C00J \\sim C4-C00K
 with sigma of 0.02
 C00H-H00A \\sim C5-H5A
 with sigma of 0.02
 C00H-H00D \\sim C5-H5B
 with sigma of 0.02
 C00H-H00H \\sim C5-H5C
 with sigma of 0.02
 C00I-H00I \\sim C6-H6
 with sigma of 0.02
 C00I-C00J \\sim C6-C00K
 with sigma of 0.02
 C00J-C1 \\sim C00K-C1A
 with sigma of 0.02
 O001-C00A \\sim O001-C2
 with sigma of 0.04
 O001-C00C \\sim O001-C7
 with sigma of 0.04
 C00A-C00C \\sim C2-C7
 with sigma of 0.04
 C00A-H00G \\sim C2-H4
 with sigma of 0.04
 C00A-H00A \\sim C2-H5A
 with sigma of 0.04
 C00A-H00D \\sim C2-H5B
 with sigma of 0.04
 C00A-H00H \\sim C2-H5C
 with sigma of 0.04
 C00A-C00J \\sim C2-C00K
 with sigma of 0.04
 C00C-H00I \\sim C7-H6
 with sigma of 0.04
 C00C-C00J \\sim C7-C00K
 with sigma of 0.04
 C00G-C00H \\sim C4-C5
 with sigma of 0.04
 C00G-C00I \\sim C4-C6
 with sigma of 0.04
 C00G-C1 \\sim C4-C1A
 with sigma of 0.04
 H00G-C00J \\sim H4-C00K
 with sigma of 0.04
 H00A-H00D \\sim H5A-H5B
 with sigma of 0.04
 H00A-H00H \\sim H5A-H5C
 with sigma of 0.04
 H00D-H00H \\sim H5B-H5C
 with sigma of 0.04
 C00I-C1 \\sim C6-C1A
 with sigma of 0.04
 H00I-C00J \\sim H6-C00K
 with sigma of 0.04
3. Uiso/Uaniso restraints and constraints
O2 \\sim O4 \\sim O1 \\sim O3: within 2A with sigma of 0.005 and sigma for
terminal atoms of 0.008 within 2A
C009: within 2A with sigma of 0.001 and sigma for terminal atoms of 0.002
within 2A
4. Rigid body (RIGU) restrains
 O001, C005, C009, O002, C006, C00A, C00C, C008, C00B, C00G, C00H, C00I, C00E,
 C00F, C00J, C00D, C1, N003, O004, O007
 with sigma for 1-2 distances of 0.004 and sigma for 1-3 distances of 0.004
 C2, C7, C4, C5, C6, C00K, C1A
 with sigma for 1-2 distances of 0.004 and sigma for 1-3 distances of 0.004
5. Others
 Fixed Sof: C00A(0.5) C00C(0.5) H00C(0.5) C00G(0.5) H00G(0.5) C00H(0.5)
 H00A(0.5) H00D(0.5) H00H(0.5) C00I(0.5) H00I(0.5) C00J(0.5) C1(0.5) H1AA(0.25)
 H1AB(0.25) H1BC(0.25) H1BD(0.25) C2(0.5) C7(0.5) H7(0.5) C4(0.5) H4(0.5)
 C5(0.5) H5A(0.5) H5B(0.5) H5C(0.5) C6(0.5) H6(0.5) C00K(0.5) C1A(0.5)
 H1AC(0.25) H1AD(0.25) H1AE(0.25) H1AF(0.25) O4(0.25) H4A(0.25) O2(0.25)
 H2(0.25) O3(0.25) H3(0.25) O1(0.25) H1(0.25)
6.a Riding coordinates:
 C1(H1AA,H1AB), C1(H1BC,H1BD), C1A(H1AC,H1AD), C1A(H1AE,H1AF), O4(H4A), O2(H2),
  O3(H3)
6.b Aromatic/amide H refined with riding coordinates:
 C008(H008), C00B(H00B), C00C(H00C), C00E(H00E), C00F(H00F), C00G(H00G),
 C00I(H00I), C7(H7), C4(H4), C6(H6)
6.c Idealised Me refined as rotating group:
 C00H(H00A,H00D,H00H), C5(H5A,H5B,H5C)
6.d Idealised tetrahedral OH refined as rotating group:
 O1(H1)
;
_olex2_submission_special_instructions 'No special instructions were received'
_oxdiff_exptl_absorpt_empirical_details
;
Empirical correction (ABSPACK) includes:
- Absorption correction using spherical harmonics
- Frame scaling
;

loop_
_space_group_symop_operation_xyz
'x, y, z'
'-x+1/2, -y, z+1/2'
'-x, y+1/2, -z+1/2'
'x+1/2, -y+1/2, -z'

loop_
_atom_site_label
_atom_site_type_symbol
_atom_site_fract_x
_atom_site_fract_y
_atom_site_fract_z
_atom_site_U_iso_or_equiv
_atom_site_adp_type
_atom_site_occupancy
_atom_site_site_symmetry_order
_atom_site_calc_flag
_atom_site_refinement_flags_posn
_atom_site_refinement_flags_adp
_atom_site_refinement_flags_occupancy
_atom_site_disorder_assembly
_atom_site_disorder_group
O001 O 0.6179(5) 0.67614(14) 0.37919(5) 0.0624(5) Uani 1 1 d D . . . .
O002 O 0.3387(8) 0.55439(18) 0.42482(7) 0.0889(8) Uani 1 1 d . . . . .
N003 N 0.8970(9) 0.1910(2) 0.28031(9) 0.0853(8) Uani 1 1 d . . . . .
O004 O 1.0817(11) 0.2136(2) 0.24927(9) 0.1127(11) Uani 1 1 d . . . . .
C005 C 0.5094(7) 0.5696(2) 0.39288(8) 0.0592(6) Uani 1 1 d . . . . .
C006 C 0.6141(7) 0.4722(2) 0.36285(8) 0.0557(6) Uani 1 1 d . . . . .
O007 O 0.7969(12) 0.0912(2) 0.28927(10) 0.1256(12) Uani 1 1 d . . . . .
C008 C 0.7582(8) 0.4960(2) 0.32235(8) 0.0625(7) Uani 1 1 d . . . . .
H008 H 0.793052 0.574333 0.313657 0.075 Uiso 1 1 calc R U . . .
C009 C 0.5392(7) 0.7784(2) 0.40386(8) 0.0551(6) Uani 1 1 d . . . . .
C00A C 0.363(4) 0.8664(13) 0.3807(5) 0.048(3) Uani 0.5 1 d D . P A 1
C00B C 0.5673(8) 0.3561(2) 0.37607(9) 0.0650(7) Uani 1 1 d . . . . .
H00B H 0.474034 0.340483 0.403343 0.078 Uiso 1 1 calc R U . . .
C00C C 0.665(9) 0.7955(17) 0.4450(6) 0.054(4) Uani 0.5 1 d D . P A 1
H00C H 0.803217 0.739309 0.458242 0.065 Uiso 0.5 1 calc R U P A 1
C00D C 0.7982(8) 0.2892(2) 0.30926(9) 0.0635(7) Uani 1 1 d . . . . .
C00E C 0.8493(8) 0.4042(2) 0.29513(8) 0.0656(7) Uani 1 1 d . . . . .
H00E H 0.943045 0.419268 0.267850 0.079 Uiso 1 1 calc R U . . .
C00F C 0.6575(9) 0.2631(2) 0.34925(9) 0.0692(7) Uani 1 1 d . . . . .
H00F H 0.624207 0.184683 0.357905 0.083 Uiso 1 1 calc R U . . .
C00G C 0.319(8) 0.9758(16) 0.4016(5) 0.059(3) Uani 0.5 1 d D . P A 1
H00G H 0.225445 1.038990 0.386168 0.070 Uiso 0.5 1 calc DR U P A 1
C00H C 0.293(6) 0.8571(19) 0.3317(6) 0.082(5) Uani 0.5 1 d D . P A 1
H00A H 0.379480 0.782851 0.320905 0.123 Uiso 0.5 1 calc DR U P A 1
H00D H 0.402907 0.921569 0.316805 0.123 Uiso 0.5 1 calc DR U P A 1
H00H H 0.054016 0.860951 0.326612 0.123 Uiso 0.5 1 calc DR U P A 1
C00I C 0.575(8) 0.9014(18) 0.4662(7) 0.070(4) Uani 0.5 1 d D . P A 1
H00I H 0.626975 0.910687 0.495626 0.084 Uiso 0.5 1 calc DR U P A 1
C00J C 0.412(9) 0.9920(16) 0.4444(6) 0.068(4) Uani 0.5 1 d D . P A 1
C1 C 0.317(7) 1.1067(14) 0.4675(5) 0.110(6) Uani 0.5 1 d D . P A 1
H1AA H 0.359215 1.174277 0.448584 0.132 Uiso 0.25 1 d R U P A 1
H1AB H 0.079595 1.105446 0.475654 0.132 Uiso 0.25 1 d R U P A 1
H1BC H 0.193645 1.083917 0.493564 0.132 Uiso 0.25 1 d R U P A 3
H1BD H 0.528605 1.143887 0.475664 0.132 Uiso 0.25 1 d R U P A 3
C2 C 0.393(6) 0.8731(17) 0.3837(6) 0.071(5) Uani 0.5 1 d D . P A 2
C7 C 0.630(10) 0.778(2) 0.4480(7) 0.067(5) Uani 0.5 1 d D . P A 2
H7 H 0.713450 0.709722 0.461233 0.081 Uiso 0.5 1 calc R U P A 2
C4 C 0.304(9) 0.9668(18) 0.4112(5) 0.068(4) Uani 0.5 1 d D . P A 2
H4 H 0.166452 1.026616 0.400078 0.09(2) Uiso 0.5 1 calc DR . P A 2
C5 C 0.247(6) 0.8567(15) 0.3378(5) 0.064(3) Uani 0.5 1 d D . P A 2
H5A H 0.119369 0.784117 0.336689 0.052(13) Uiso 0.5 1 calc DR . P A 2
H5B H 0.428343 0.853057 0.316987 0.12(4) Uiso 0.5 1 calc DR . P A 2
H5C H 0.101971 0.922508 0.330937 0.063(16) Uiso 0.5 1 calc DR . P A 2
C6 C 0.593(7) 0.8826(19) 0.4716(7) 0.071(4) Uani 0.5 1 d D . P A 2
H6 H 0.691159 0.890287 0.499029 0.056(15) Uiso 0.5 1 calc DR . P A 2
C00K C 0.407(8) 0.9755(17) 0.4539(6) 0.068(4) Uani 0.5 1 d D . P A 2
C1A C 0.333(5) 1.0817(13) 0.4826(5) 0.093(4) Uani 0.5 1 d D . P A 2
H1AC H 0.396298 1.065295 0.512603 0.112 Uiso 0.25 1 d R U P A 2
H1AD H 0.092288 1.097565 0.481083 0.112 Uiso 0.25 1 d R U P A 2
H1AE H 0.499428 1.086235 0.505843 0.112 Uiso 0.25 1 d R U P A 4
H1AF H 0.110308 1.069805 0.495103 0.112 Uiso 0.25 1 d R U P A 4
O4 O 0.341(7) 1.1870(17) 0.4635(7) 0.122(5) Uani 0.25 1 d . U P B 4
H4A H 0.340610 1.174940 0.437122 0.183 Uiso 0.25 1 d R U P B 4
O2 O 0.135(5) 1.1829(11) 0.4498(4) 0.107(4) Uani 0.25 1 d . U P C 3
H2 H 0.038274 1.151621 0.429116 0.160 Uiso 0.25 1 d R U P C 3
O3 O 0.507(6) 1.1188(11) 0.5096(5) 0.145(4) Uani 0.25 1 d . U P A 1
H3 H 0.567056 1.188005 0.512874 0.218 Uiso 0.25 1 d R U P A 1
O1 O 0.534(6) 1.1849(16) 0.4678(7) 0.126(5) Uani 0.25 1 d . U P A 2
H1 H 0.719412 1.162155 0.459285 0.190 Uiso 0.25 1 calc R U P A 2

loop_
_atom_site_aniso_label
_atom_site_aniso_U_11
_atom_site_aniso_U_22
_atom_site_aniso_U_33
_atom_site_aniso_U_23
_atom_site_aniso_U_13
_atom_site_aniso_U_12
O001 0.0838(12) 0.0534(8) 0.0498(9) 0.0001(7) 0.0104(9) -0.0013(9)
O002 0.128(2) 0.0691(11) 0.0691(11) -0.0086(9) 0.0427(13) -0.0169(13)
N003 0.117(2) 0.0691(14) 0.0697(15) -0.0088(12) -0.0090(16) 0.0278(16)
O004 0.165(3) 0.0999(18) 0.0734(14) -0.0179(13) 0.0202(18) 0.0321(19)
C005 0.0724(15) 0.0570(12) 0.0482(12) 0.0025(10) 0.0063(12) -0.0029(12)
C006 0.0651(14) 0.0550(11) 0.0470(11) 0.0035(9) 0.0031(11) -0.0026(11)
O007 0.184(3) 0.0579(12) 0.135(2) -0.0154(13) 0.021(2) 0.0151(18)
C008 0.0814(18) 0.0575(12) 0.0485(12) 0.0039(10) 0.0063(12) -0.0046(13)
C009 0.0642(14) 0.0515(12) 0.0496(12) 0.0000(10) 0.0048(11) -0.0055(11)
C00A 0.038(4) 0.046(4) 0.061(7) 0.002(4) 0.002(4) -0.008(3)
C00B 0.0805(18) 0.0594(13) 0.0552(14) 0.0092(11) 0.0097(13) -0.0029(13)
C00C 0.071(9) 0.049(5) 0.041(4) 0.011(4) 0.000(4) -0.014(5)
C00D 0.0762(17) 0.0564(12) 0.0578(14) -0.0045(11) -0.0054(13) 0.0097(12)
C00E 0.0854(18) 0.0648(14) 0.0466(12) 0.0015(10) 0.0072(13) 0.0038(14)
C00F 0.088(2) 0.0511(12) 0.0681(16) 0.0073(11) 0.0032(15) 0.0020(13)
C00G 0.071(6) 0.046(4) 0.059(6) 0.009(4) 0.014(6) -0.003(4)
C00H 0.078(9) 0.102(9) 0.067(8) 0.002(6) -0.007(8) -0.013(6)
C00I 0.102(8) 0.063(6) 0.045(6) -0.009(5) 0.007(5) -0.021(6)
C00J 0.092(7) 0.050(4) 0.063(8) -0.001(5) 0.018(8) -0.023(4)
C1 0.167(12) 0.065(7) 0.099(10) -0.019(7) 0.035(9) -0.007(7)
C2 0.091(12) 0.073(8) 0.049(6) 0.007(5) -0.007(6) -0.012(7)
C7 0.072(7) 0.067(8) 0.063(8) 0.008(5) -0.001(6) -0.017(8)
C4 0.073(6) 0.061(6) 0.069(8) 0.014(5) 0.019(7) -0.006(4)
C5 0.072(7) 0.075(6) 0.047(4) 0.022(4) 0.004(4) 0.000(4)
C6 0.083(7) 0.075(7) 0.055(7) 0.004(4) 0.000(5) -0.032(5)
C00K 0.084(6) 0.061(7) 0.059(7) -0.005(6) 0.023(6) -0.021(7)
C1A 0.112(7) 0.069(6) 0.098(9) -0.025(6) 0.015(7) -0.029(6)
O4 0.197(13) 0.062(4) 0.106(7) -0.016(5) 0.016(9) -0.015(8)
O2 0.174(12) 0.051(4) 0.096(6) -0.017(4) 0.010(7) -0.014(7)
O3 0.228(13) 0.078(5) 0.129(7) -0.019(5) 0.008(9) -0.020(8)
O1 0.202(13) 0.063(4) 0.114(6) -0.014(4) 0.006(9) -0.027(8)

loop_
_atom_type_symbol
_atom_type_description
_atom_type_scat_dispersion_real
_atom_type_scat_dispersion_imag
_atom_type_scat_source
C C 0.0181 0.0091 'International Tables Vol C Tables 4.2.6.8 and 6.1.1.4'
H H 0.0000 0.0000 'International Tables Vol C Tables 4.2.6.8 and 6.1.1.4'
N N 0.0311 0.0180 'International Tables Vol C Tables 4.2.6.8 and 6.1.1.4'
O O 0.0492 0.0322 'International Tables Vol C Tables 4.2.6.8 and 6.1.1.4'

loop_
_geom_angle_atom_site_label_1
_geom_angle_atom_site_label_2
_geom_angle_atom_site_label_3
_geom_angle
_geom_angle_site_symmetry_1
_geom_angle_site_symmetry_3
_geom_angle_publ_flag
C005 O001 C009 119.37(18) . . ?
O004 N003 C00D 118.1(3) . . ?
O007 N003 O004 123.9(3) . . ?
O007 N003 C00D 117.9(3) . . ?
O001 C005 C006 112.0(2) . . ?
O002 C005 O001 124.2(2) . . ?
O002 C005 C006 123.7(2) . . ?
C008 C006 C005 121.5(2) . . ?
C00B C006 C005 118.5(2) . . ?
C00B C006 C008 119.9(2) . . ?
C006 C008 H008 119.9 . . ?
C00E C008 C006 120.2(2) . . ?
C00E C008 H008 119.9 . . ?
C00A C009 O001 114.4(6) . . ?
C00C C009 O001 121.9(8) . . ?
C00C C009 C00A 123.2(10) . . ?
C2 C009 O001 119.2(7) . . ?
C2 C009 C7 123.3(11) . . ?
C7 C009 O001 117.4(9) . . ?
C009 C00A C00H 122.6(11) . . ?
C00G C00A C009 116.7(12) . . ?
C00G C00A C00H 119.2(13) . . ?
C006 C00B H00B 119.7 . . ?
C00F C00B C006 120.6(2) . . ?
C00F C00B H00B 119.7 . . ?
C009 C00C H00C 121.4 . . ?
C009 C00C C00I 117.1(15) . . ?
C00I C00C H00C 121.4 . . ?
C00E C00D N003 118.5(3) . . ?
C00F C00D N003 119.0(2) . . ?
C00F C00D C00E 122.6(2) . . ?
C008 C00E C00D 118.4(2) . . ?
C008 C00E H00E 120.8 . . ?
C00D C00E H00E 120.8 . . ?
C00B C00F C00D 118.3(2) . . ?
C00B C00F H00F 120.9 . . ?
C00D C00F H00F 120.9 . . ?
C00A C00G H00G 119.3 . . ?
C00J C00G C00A 121.4(13) . . ?
C00J C00G H00G 119.3 . . ?
C00A C00H H00A 109.5 . . ?
C00A C00H H00D 109.5 . . ?
C00A C00H H00H 109.5 . . ?
H00A C00H H00D 109.5 . . ?
H00A C00H H00H 109.5 . . ?
H00D C00H H00H 109.5 . . ?
C00C C00I H00I 119.3 . . ?
C00J C00I C00C 121.3(14) . . ?
C00J C00I H00I 119.3 . . ?
C00G C00J C00I 119.3(12) . . ?
C00G C00J C1 119.4(13) . . ?
C00I C00J C1 121.2(13) . . ?
C00J C1 H1AA 110.2 . . ?
C00J C1 H1AB 110.3 . . ?
H1AA C1 H1AB 109.5 . . ?
O3 C1 C00J 110.7(15) . . ?
O3 C1 H1AA 110.8 . . ?
O3 C1 H1AB 105.2 . . ?
C009 C2 C4 115.1(13) . . ?
C009 C2 C5 118.9(13) . . ?
C4 C2 C5 123.4(15) . . ?
C009 C7 H7 120.8 . . ?
C6 C7 C009 118.4(16) . . ?
C6 C7 H7 120.8 . . ?
C2 C4 H4 118.2 . . ?
C00K C4 C2 123.7(15) . . ?
C00K C4 H4 118.2 . . ?
C2 C5 H5A 109.5 . . ?
C2 C5 H5B 109.5 . . ?
C2 C5 H5C 109.5 . . ?
H5A C5 H5B 109.5 . . ?
H5A C5 H5C 109.5 . . ?
H5B C5 H5C 109.5 . . ?
C7 C6 H6 120.3 . . ?
C00K C6 C7 119.4(16) . . ?
C00K C6 H6 120.3 . . ?
C4 C00K C6 118.4(13) . . ?
C4 C00K C1A 123.5(14) . . ?
C6 C00K C1A 118.1(13) . . ?
C00K C1A H1AC 110.5 . . ?
C00K C1A H1AD 107.9 . . ?
H1AC C1A H1AD 109.5 . . ?
O1 C1A C00K 109.7(17) . . ?
O1 C1A H1AC 107.7 . . ?
O1 C1A H1AD 111.6 . . ?
C1 O3 H3 109.6 . . ?
C1A O1 H1 109.5 . . ?

loop_
_geom_bond_atom_site_label_1
_geom_bond_atom_site_label_2
_geom_bond_distance
_geom_bond_site_symmetry_2
_geom_bond_publ_flag
O001 C005 1.340(3) . ?
O001 C009 1.410(3) . ?
O002 C005 1.201(3) . ?
N003 O004 1.225(4) . ?
N003 O007 1.221(4) . ?
N003 C00D 1.469(4) . ?
C005 C006 1.489(3) . ?
C006 C008 1.392(3) . ?
C006 C00B 1.379(3) . ?
C008 H008 0.9300 . ?
C008 C00E 1.376(4) . ?
C009 C00A 1.404(14) . ?
C009 C00C 1.367(18) . ?
C009 C2 1.360(17) . ?
C009 C7 1.40(2) . ?
C00A C00G 1.398(12) . ?
C00A C00H 1.529(12) . ?
C00B H00B 0.9300 . ?
C00B C00F 1.377(4) . ?
C00C H00C 0.9300 . ?
C00C C00I 1.403(12) . ?
C00D C00E 1.378(4) . ?
C00D C00F 1.377(4) . ?
C00E H00E 0.9300 . ?
C00F H00F 0.9300 . ?
C00G H00G 0.9300 . ?
C00G C00J 1.374(12) . ?
C00H H00A 0.9600 . ?
C00H H00D 0.9600 . ?
C00H H00H 0.9600 . ?
C00I H00I 0.9300 . ?
C00I C00J 1.379(13) . ?
C00J C1 1.518(13) . ?
C1 H1AA 0.9700 . ?
C1 H1AB 0.9700 . ?
C1 O3 1.50(2) . ?
C2 C4 1.395(13) . ?
C2 C5 1.531(12) . ?
C7 H7 0.9300 . ?
C7 C6 1.387(14) . ?
C4 H4 0.9300 . ?
C4 C00K 1.374(12) . ?
C5 H5A 0.9600 . ?
C5 H5B 0.9600 . ?
C5 H5C 0.9600 . ?
C6 H6 0.9300 . ?
C6 C00K 1.387(13) . ?
C00K C1A 1.511(13) . ?
C1A H1AC 0.9699 . ?
C1A H1AD 0.9700 . ?
C1A O1 1.48(2) . ?
O4 H4A 0.8199 . ?
O2 H2 0.8199 . ?
O3 H3 0.8199 . ?
O1 H1 0.8200 . ?

loop_
_geom_torsion_atom_site_label_1
_geom_torsion_atom_site_label_2
_geom_torsion_atom_site_label_3
_geom_torsion_atom_site_label_4
_geom_torsion
_geom_torsion_site_symmetry_1
_geom_torsion_site_symmetry_2
_geom_torsion_site_symmetry_3
_geom_torsion_site_symmetry_4
_geom_torsion_publ_flag
O001 C005 C006 C008 -9.7(4) . . . . ?
O001 C005 C006 C00B 169.9(3) . . . . ?
O001 C009 C00A C00G -171.5(17) . . . . ?
O001 C009 C00A C00H -5.7(19) . . . . ?
O001 C009 C00C C00I 179(2) . . . . ?
O001 C009 C2 C4 175.8(19) . . . . ?
O001 C009 C2 C5 14(2) . . . . ?
O001 C009 C7 C6 172(2) . . . . ?
O002 C005 C006 C008 168.2(3) . . . . ?
O002 C005 C006 C00B -12.2(4) . . . . ?
N003 C00D C00E C008 -179.7(3) . . . . ?
N003 C00D C00F C00B 179.8(3) . . . . ?
O004 N003 C00D C00E 14.8(5) . . . . ?
O004 N003 C00D C00F -165.5(3) . . . . ?
C005 O001 C009 C00A -122.6(9) . . . . ?
C005 O001 C009 C00C 65.6(18) . . . . ?
C005 O001 C009 C2 -127.9(12) . . . . ?
C005 O001 C009 C7 54.7(19) . . . . ?
C005 C006 C008 C00E -179.4(3) . . . . ?
C005 C006 C00B C00F 179.4(3) . . . . ?
C006 C008 C00E C00D -0.8(4) . . . . ?
C006 C00B C00F C00D 0.7(5) . . . . ?
O007 N003 C00D C00E -167.0(4) . . . . ?
O007 N003 C00D C00F 12.8(5) . . . . ?
C008 C006 C00B C00F -1.0(5) . . . . ?
C009 O001 C005 O002 1.9(4) . . . . ?
C009 O001 C005 C006 179.7(2) . . . . ?
C009 C00A C00G C00J -7(4) . . . . ?
C009 C00C C00I C00J -10(5) . . . . ?
C009 C2 C4 C00K 12(4) . . . . ?
C009 C7 C6 C00K 13(5) . . . . ?
C00A C009 C00C C00I 8(4) . . . . ?
C00A C00G C00J C00I 5(5) . . . . ?
C00A C00G C00J C1 -172(3) . . . . ?
C00B C006 C008 C00E 1.0(5) . . . . ?
C00C C009 C00A C00G 0(3) . . . . ?
C00C C009 C00A C00H 166(2) . . . . ?
C00C C00I C00J C00G 3(5) . . . . ?
C00C C00I C00J C1 -180(3) . . . . ?
C00E C00D C00F C00B -0.5(5) . . . . ?
C00F C00D C00E C008 0.6(5) . . . . ?
C00G C00J C1 O3 -167(3) . . . . ?
C00H C00A C00G C00J -173(3) . . . . ?
C00I C00J C1 O3 16(4) . . . . ?
C2 C009 C7 C6 -5(4) . . . . ?
C2 C4 C00K C6 -4(5) . . . . ?
C2 C4 C00K C1A 175(3) . . . . ?
C7 C009 C2 C4 -7(3) . . . . ?
C7 C009 C2 C5 -169(2) . . . . ?
C7 C6 C00K C4 -8(5) . . . . ?
C7 C6 C00K C1A 172(3) . . . . ?
C4 C00K C1A O1 -70(3) . . . . ?
C5 C2 C4 C00K 173(3) . . . . ?
C6 C00K C1A O1 109(3) . . . . ?
